data_1574697
loop_
_publ_author_name
'Li, Kai'
'Li, Zhi-Gang'
'Gong, Yong-Ji'
'Chen, Yong-Qiang'
'Li, Wei'

_publ_section_title
;
 Luminescent 3D chiral hybrid metal-halide perovskites for piezoelectric
 energy harvesting and ultrasound detection.
;
_journal_issue 16
_journal_name_full 'Materials horizons'
_journal_page_first 6183
_journal_page_last 6188
_journal_paper_doi 10.1039/d5mh00550g
_journal_volume 12
_journal_year 2025
_chemical_formula_moiety 'I3 Rb, 2(C7)'
_chemical_formula_sum 'C14 I3 Rb'
_chemical_formula_weight 634.31
_space_group_crystal_system cubic
_space_group_IT_number 221
_space_group_name_Hall '-P 4 2 3'
_space_group_name_H-M_alt 'P m -3 m'
_atom_sites_solution_primary dual
_audit_creation_date 2025-01-08
_audit_creation_method
;
Olex2 1.5
(compiled 2024.02.16 svn.r378c4104 for OlexSys, GUI svn.r6928)
;
_audit_update_record
;
2025-03-26 deposited with the CCDC.	2025-05-20 downloaded from the CCDC.
;
_cell_angle_alpha 90
_cell_angle_beta 90
_cell_angle_gamma 90
_cell_formula_units_Z 1
_cell_length_a 7.3079(2)
_cell_length_b 7.3079(2)
_cell_length_c 7.3079(2)
_cell_measurement_reflns_used 2941
_cell_measurement_temperature 465.00
_cell_measurement_theta_max 23.64
_cell_measurement_theta_min 2.79
_cell_volume 390.281(19)
_computing_cell_refinement 'SAINT V8.40B (?, 2016)'
_computing_data_reduction 'SAINT V8.40B (?, 2016)'
_computing_molecular_graphics 'Olex2 1.5 (Dolomanov et al., 2009)'
_computing_publication_material 'Olex2 1.5 (Dolomanov et al., 2009)'
_computing_structure_refinement 'SHELXL 2016/6 (Sheldrick, 2015)'
_computing_structure_solution 'SHELXT 2014/5 (Sheldrick, 2014)'
_diffrn_ambient_temperature 465.00
_diffrn_measured_fraction_theta_full 1.000
_diffrn_measured_fraction_theta_max 1.000
_diffrn_measurement_device_type 'Bruker APEX-II CCD'
_diffrn_measurement_method '\f and \w scans'
_diffrn_radiation_type MoK\a
_diffrn_radiation_wavelength 0.71073
_diffrn_reflns_av_R_equivalents 0.0503
_diffrn_reflns_av_unetI/netI 0.0202
_diffrn_reflns_Laue_measured_fraction_full 1.000
_diffrn_reflns_Laue_measured_fraction_max 1.000
_diffrn_reflns_limit_h_max 9
_diffrn_reflns_limit_h_min -9
_diffrn_reflns_limit_k_max 9
_diffrn_reflns_limit_k_min -9
_diffrn_reflns_limit_l_max 9
_diffrn_reflns_limit_l_min -9
_diffrn_reflns_number 10343
_diffrn_reflns_point_group_measured_fraction_full 1.000
_diffrn_reflns_point_group_measured_fraction_max 1.000
_diffrn_reflns_theta_full 25.242
_diffrn_reflns_theta_max 27.472
_diffrn_reflns_theta_min 2.787
_diffrn_source_current 1.6
_diffrn_source_power 0.08
_diffrn_source_voltage 50.0
_diffrn_standards_number 0
_exptl_absorpt_coefficient_mu 9.083
_exptl_absorpt_correction_T_max 0.2616
_exptl_absorpt_correction_T_min 0.1532
_exptl_absorpt_correction_type none
_exptl_absorpt_process_details
;
SADABS-2016/2 (Bruker,2016/2) was used for absorption correction.
wR2(int) was 0.1044 before and 0.0603 after correction.
The Ratio of minimum to maximum transmission is 0.5856.
The \l/2 correction factor is Not present.
;
_exptl_crystal_colour colorless
_exptl_crystal_density_diffrn 2.699
_exptl_crystal_description block
_exptl_crystal_F_000 280
_refine_diff_density_max 0.488
_refine_diff_density_min -0.846
_refine_diff_density_rms 0.136
_refine_ls_extinction_method none
_refine_ls_goodness_of_fit_ref 1.210
_refine_ls_hydrogen_treatment undef
_refine_ls_matrix_type full
_refine_ls_number_parameters 8
_refine_ls_number_reflns 127
_refine_ls_number_restraints 0
_refine_ls_restrained_S_all 1.210
_refine_ls_R_factor_all 0.0438
_refine_ls_R_factor_gt 0.0403
_refine_ls_shift/su_max 0.000
_refine_ls_shift/su_mean 0.000
_refine_ls_structure_factor_coef Fsqd
_refine_ls_weighting_details 'w=1/[\s^2^(Fo^2^)+(0.0969P)^2^+0.0420P] where P=(Fo^2^+2Fc^2^)/3'
_refine_ls_weighting_scheme calc
_refine_ls_wR_factor_gt 0.1359
_refine_ls_wR_factor_ref 0.1452
_reflns_Friedel_coverage 0.000
_reflns_number_gt 108
_reflns_number_total 127
_reflns_threshold_expression 'I > 2\s(I)'
_cod_data_source_file d5mh00550g2.cif
_cod_data_source_block mo_164393_465k_0m
_cod_depositor_comments 'Adding full bibliography for 1574696--1574699.cif.'
_cod_original_cell_volume 390.28(3)
_cod_database_code 1574697
_shelx_shelxl_version_number 2016/6
_shelx_space_group_comment
;
The symmetry employed for this shelxl refinement is uniquely defined
by the following loop, which should always be used as a source of
symmetry information in preference to the above space-group names.
They are only intended as comments.
;
_olex2_refinement_description
;
;
_olex2_submission_special_instructions 'No special instructions were received'

loop_
_space_group_symop_operation_xyz
'x, y, z'
'-x, -y, z'
'-x, y, -z'
'x, -y, -z'
'z, x, y'
'z, -x, -y'
'-z, -x, y'
'-z, x, -y'
'y, z, x'
'-y, z, -x'
'y, -z, -x'
'-y, -z, x'
'y, x, -z'
'-y, -x, -z'
'y, -x, z'
'-y, x, z'
'x, z, -y'
'-x, z, y'
'-x, -z, -y'
'x, -z, y'
'z, y, -x'
'z, -y, x'
'-z, y, x'
'-z, -y, -x'
'-x, -y, -z'
'x, y, -z'
'x, -y, z'
'-x, y, z'
'-z, -x, -y'
'-z, x, y'
'z, x, -y'
'z, -x, y'
'-y, -z, -x'
'y, -z, x'
'-y, z, x'
'y, z, -x'
'-y, -x, z'
'y, x, z'
'-y, x, -z'
'y, -x, -z'
'-x, -z, y'
'x, -z, -y'
'x, z, y'
'-x, z, -y'
'-z, -y, x'
'-z, y, -x'
'z, -y, -x'
'z, y, x'

loop_
_atom_site_label
_atom_site_type_symbol
_atom_site_fract_x
_atom_site_fract_y
_atom_site_fract_z
_atom_site_U_iso_or_equiv
_atom_site_adp_type
_atom_site_occupancy
_atom_site_site_symmetry_order
_atom_site_calc_flag
_atom_site_refinement_flags_posn
_atom_site_refinement_flags_adp
_atom_site_refinement_flags_occupancy
_atom_site_disorder_assembly
_atom_site_disorder_group
I1 I 1.000000 0.500000 0.500000 0.1379(10) Uani 1 16 d S T P . .
Rb1 Rb 0.500000 0.500000 0.500000 0.0824(8) Uani 1 48 d S T P . .
C1 C 1.000000 0.248(7) 0.000000 0.31(2) Uiso 1 8 d S . P . .
C2 C 1.139(5) 0.139(5) 0.139(5) 0.47(4) Uiso 1 6 d S . P . .

loop_
_atom_site_aniso_label
_atom_site_aniso_U_11
_atom_site_aniso_U_22
_atom_site_aniso_U_33
_atom_site_aniso_U_23
_atom_site_aniso_U_13
_atom_site_aniso_U_12
I1 0.0768(9) 0.1685(13) 0.1685(13) 0.000 0.000 0.000
Rb1 0.0824(8) 0.0824(8) 0.0824(8) 0.000 0.000 0.000

loop_
_atom_type_symbol
_atom_type_description
_atom_type_scat_dispersion_real
_atom_type_scat_dispersion_imag
_atom_type_scat_source
C C 0.0033 0.0016 'International Tables Vol C Tables 4.2.6.8 and 6.1.1.4'
I I -0.4742 1.8119 'International Tables Vol C Tables 4.2.6.8 and 6.1.1.4'
Rb Rb -0.9393 2.9676 'International Tables Vol C Tables 4.2.6.8 and 6.1.1.4'

loop_
_geom_angle_atom_site_label_1
_geom_angle_atom_site_label_2
_geom_angle_atom_site_label_3
_geom_angle
_geom_angle_site_symmetry_1
_geom_angle_site_symmetry_3
_geom_angle_publ_flag
Rb1 I1 Rb1 180.0 1_655 . ?
I1 Rb1 I1 90.0 1_455 5 ?
I1 Rb1 I1 90.0 1_455 5_545 ?
I1 Rb1 I1 90.0 . 5 ?
I1 Rb1 I1 90.0 . 5_545 ?
I1 Rb1 I1 90.0 1_455 9_554 ?
I1 Rb1 I1 180.0 5_545 5 ?
I1 Rb1 I1 90.0 9 . ?
I1 Rb1 I1 90.0 9 5_545 ?
I1 Rb1 I1 180.0 9 9_554 ?
I1 Rb1 I1 90.0 5_545 9_554 ?
I1 Rb1 I1 90.0 9 1_455 ?
I1 Rb1 I1 90.0 9 5 ?
I1 Rb1 I1 90.0 5 9_554 ?
I1 Rb1 I1 180.0 . 1_455 ?
I1 Rb1 I1 90.0 . 9_554 ?
C2 C1 C2 122(7) . 3_755 ?
C2 C1 C2 76(3) 3_755 28_755 ?
C2 C1 C2 76(3) . 26 ?
C2 C1 C2 122(7) 28_755 26 ?
C2 C1 C2 76(3) . 28_755 ?
C2 C1 C2 76(3) 3_755 26 ?
C1 C2 C1 103(4) 9_654 5_645 ?
C1 C2 C1 103(4) 9_654 . ?
C1 C2 C1 103(4) 5_645 . ?
C1 C2 C2 51.8(16) . 26 ?
C1 C2 C2 119(4) 5_645 26 ?
C1 C2 C2 51.8(16) 5_645 28_755 ?
C1 C2 C2 51.8(16) 5_645 27 ?
C1 C2 C2 51.8(16) 9_654 26 ?
C1 C2 C2 51.8(16) . 28_755 ?
C1 C2 C2 119(4) . 27 ?
C1 C2 C2 51.8(16) 9_654 27 ?
C1 C2 C2 119(4) 9_654 28_755 ?
C2 C2 C2 90.000(1) 26 27 ?
C2 C2 C2 90.000(5) 28_755 27 ?
C2 C2 C2 90.000(3) 28_755 26 ?

loop_
_geom_bond_atom_site_label_1
_geom_bond_atom_site_label_2
_geom_bond_distance
_geom_bond_site_symmetry_2
_geom_bond_publ_flag
I1 Rb1 3.65395(9) 1_655 ?
I1 Rb1 3.65395(10) . ?
C1 C2 1.641(14) 28_755 ?
C1 C2 1.641(14) 3_755 ?
C1 C2 1.641(14) 26 ?
C1 C2 1.641(14) . ?
C2 C2 2.03(7) 28_755 ?
C2 C2 2.03(7) 26 ?
C2 C2 2.03(7) 27 ?

loop_
_geom_torsion_atom_site_label_1
_geom_torsion_atom_site_label_2
_geom_torsion_atom_site_label_3
_geom_torsion_atom_site_label_4
_geom_torsion
_geom_torsion_site_symmetry_1
_geom_torsion_site_symmetry_2
_geom_torsion_site_symmetry_3
_geom_torsion_site_symmetry_4
_geom_torsion_publ_flag
C2 C1 C2 C1 53(4) 3_755 . . 9_654 ?
C2 C1 C2 C1 -11(6) 26 . . 9_654 ?
C2 C1 C2 C1 117.2(10) 28_755 . . 9_654 ?
C2 C1 C2 C1 11(6) 28_755 . . 5_645 ?
C2 C1 C2 C1 -53(4) 3_755 . . 5_645 ?
C2 C1 C2 C1 -117.2(10) 26 . . 5_645 ?
C2 C1 C2 C2 -64(3) 3_755 . . 28_755 ?
C2 C1 C2 C2 64(3) 28_755 . . 27 ?
C2 C1 C2 C2 -128(5) 26 . . 28_755 ?
C2 C1 C2 C2 0.000(3) 3_755 . . 27 ?
C2 C1 C2 C2 64(3) 3_755 . . 26 ?
C2 C1 C2 C2 128(5) 28_755 . . 26 ?
C2 C1 C2 C2 -64(3) 26 . . 27 ?
